data_8105343
loop_
_publ_author_name
'Reiss, Guido J.'
'Sergeeva, Alena'

_publ_section_title
;
 Hydrogen bonding versus packing effects in the crystal structure of
 3-((1R,2S)-1-methylpyrrolidin-1-ium-2-yl)pyridin-1-ium
 tetraiodidozincate(II), C10H16I4ZnN2
;
_journal_issue 4
_journal_name_full 'Zeitschrift f\"ur Kristallographie - New Crystal Structures'
_journal_page_first 959
_journal_page_last 962
_journal_paper_doi 10.1515/ncrs-2020-0123
_journal_volume 235
_journal_year 2020
_chemical_absolute_configuration ad
_chemical_formula_moiety 'C10 H16 N2, I4 Zn'
_chemical_formula_sum 'C10 H16 I4 N2 Zn'
_chemical_formula_weight 737.24
_chemical_melting_point 497
_chemical_name_common
;
Nicotin-1,1'-diium tetraiodidozincate(II) monohydrate
;
_chemical_name_systematic
;
3-((1<i>R</i>,2<i>S</i>)-1-methylpyrrolidin-1-ium-2-yl)pyridin-1-ium
tetraiodidozincate(II) 
;
_space_group_crystal_system monoclinic
_space_group_IT_number 4
_space_group_name_Hall 'P 2yb'
_space_group_name_H-M_alt 'P 1 21 1'
_atom_sites_solution_hydrogens geom
_atom_sites_solution_secondary difmap
_audit_creation_method SHELXL-2018/3
_cell_angle_alpha 90
_cell_angle_beta 94.919(2)
_cell_angle_gamma 90
_cell_formula_units_Z 2
_cell_length_a 7.33400(10)
_cell_length_b 14.4781(3)
_cell_length_c 8.6768(2)
_cell_measurement_reflns_used 45055
_cell_measurement_temperature 110(2)
_cell_measurement_theta_max 34.5798
_cell_measurement_theta_min 2.7826
_cell_volume 917.93(3)
_computing_cell_refinement 'CrysAlis^Pro^, Ver. 38.43 [1]'
_computing_data_collection 'CrysAlis^Pro^, Ver. 38.43 [1]'
_computing_data_reduction 'CrysAlis^Pro^, Ver. 38.43 [1]'
_computing_molecular_graphics 'Diamond 4.6.2 [4]'
_computing_structure_refinement 'SHELXL-2018/3 [3]'
_computing_structure_solution 'SHELXT  [2]'
_diffrn_ambient_temperature 110(2)
_diffrn_measured_fraction_theta_full 0.999
_diffrn_measured_fraction_theta_max 0.979
_diffrn_measurement_device 'four-circle diffractometer'
_diffrn_measurement_device_type 'Xcalibur, Eos'
_diffrn_measurement_method '\w scans'
_diffrn_radiation_type MoK\a
_diffrn_radiation_wavelength 0.71073
_diffrn_reflns_av_R_equivalents 0.0364
_diffrn_reflns_av_unetI/netI 0.0181
_diffrn_reflns_Laue_measured_fraction_full 0.999
_diffrn_reflns_Laue_measured_fraction_max 0.979
_diffrn_reflns_limit_h_max 11
_diffrn_reflns_limit_h_min -11
_diffrn_reflns_limit_k_max 23
_diffrn_reflns_limit_k_min -23
_diffrn_reflns_limit_l_max 13
_diffrn_reflns_limit_l_min -13
_diffrn_reflns_number 57483
_diffrn_reflns_point_group_measured_fraction_full 0.999
_diffrn_reflns_point_group_measured_fraction_max 0.967
_diffrn_reflns_theta_full 30.000
_diffrn_reflns_theta_max 34.664
_diffrn_reflns_theta_min 2.788
_diffrn_source 'sealed tube'
_exptl_absorpt_coefficient_mu 8.049
_exptl_absorpt_correction_T_max 0.373
_exptl_absorpt_correction_T_min 0.077
_exptl_absorpt_correction_type gaussian
_exptl_absorpt_process_details
;
CrysAlisPro, Oxford Diffraction Ltd.,
Version 1.171.34.44 (release 25-10-2010 CrysAlis171 .NET)
Numerical absorption correction based on gaussian integration over
a multifaceted crystal model
;
_exptl_crystal_colour colorless
_exptl_crystal_density_diffrn 2.667
_exptl_crystal_description Block
_exptl_crystal_F_000 664
_exptl_crystal_size_max 0.4722
_exptl_crystal_size_mid 0.2535
_exptl_crystal_size_min 0.1929
_refine_diff_density_max 0.645
_refine_diff_density_min -0.500
_refine_diff_density_rms 0.091
_refine_ls_abs_structure_details
;
 Flack x determined using 3488 quotients [(I+)-(I-)]/[(I+)+(I-)]
 (Parsons, Flack and Wagner, Acta Cryst. B69 (2013) 249-259).
;
_refine_ls_abs_structure_Flack 0.009(12)
_refine_ls_extinction_coef 0.00118(15)
_refine_ls_extinction_expression Fc^*^=kFc[1+0.001xFc^2^\l^3^/sin(2\q)]^-1/4^
_refine_ls_extinction_method 'SHELXL-2018/3 (Sheldrick 2018)'
_refine_ls_goodness_of_fit_ref 1.066
_refine_ls_hydrogen_treatment mixed
_refine_ls_matrix_type full
_refine_ls_number_parameters 159
_refine_ls_number_reflns 7606
_refine_ls_number_restraints 1
_refine_ls_restrained_S_all 1.066
_refine_ls_R_factor_all 0.0172
_refine_ls_R_factor_gt 0.0165
_refine_ls_shift/su_max 0.002
_refine_ls_shift/su_mean 0.000
_refine_ls_structure_factor_coef Fsqd
_refine_ls_weighting_details 'w=1/[\s^2^(Fo^2^)+(0.02P)^2^+0.28P] where P=(Fo^2^+2Fc^2^)/3'
_refine_ls_weighting_scheme calc
_refine_ls_wR_factor_gt 0.0394
_refine_ls_wR_factor_ref 0.0397
_reflns_Friedel_coverage 0.913
_reflns_Friedel_fraction_full 0.999
_reflns_Friedel_fraction_max 0.954
_reflns_number_gt 7483
_reflns_number_total 7606
_reflns_threshold_expression 'I > 2\s(I)'
_cod_data_source_file suppl_ncrs-2020-0123_suppl.cif
_cod_data_source_block exp_1114_110
_cod_depositor_comments
;
The following automatic conversions were performed:

data item '_chemical_melting_point' value '497 K' was changed to
'497' -- the value should be numeric and without a unit designator.

Automatic conversion script
Id: cif_fix_values 8738 2021-04-28 16:35:53Z antanas 
;
_cod_original_sg_symbol_H-M 'P 21'
_cod_database_code 8105343
_shelx_shelxl_version_number 2018/3
_shelx_space_group_comment
;
The symmetry employed for this shelxl refinement is uniquely defined
by the following loop, which should always be used as a source of
symmetry information in preference to the above space-group names.
They are only intended as comments.
;

loop_
_space_group_symop_operation_xyz
'x, y, z'
'-x, y+1/2, -z'

loop_
_atom_site_label
_atom_site_type_symbol
_atom_site_fract_x
_atom_site_fract_y
_atom_site_fract_z
_atom_site_U_iso_or_equiv
_atom_site_adp_type
_atom_site_occupancy
_atom_site_site_symmetry_order
_atom_site_calc_flag
_atom_site_refinement_flags_posn
_atom_site_refinement_flags_adp
_atom_site_refinement_flags_occupancy
_atom_site_disorder_assembly
_atom_site_disorder_group
Zn1 Zn 0.21305(5) 0.56284(3) 0.72719(4) 0.01823(7) Uani 1 1 d . . . . .
I1 I 0.56551(3) 0.56807(2) 0.69202(2) 0.01969(4) Uani 1 1 d . . . . .
I2 I 0.13553(3) 0.40892(2) 0.86430(2) 0.02181(5) Uani 1 1 d . . . . .
I3 I 0.05004(3) 0.58628(2) 0.45047(2) 0.01973(4) Uani 1 1 d . . . . .
I4 I 0.12780(3) 0.69623(2) 0.91159(3) 0.02215(5) Uani 1 1 d . . . . .
N1 N 0.7996(4) 0.5366(2) 0.0764(3) 0.0219(6) Uani 1 1 d . . . . .
H1 H 0.894578 0.535675 0.024778 0.12(4) Uiso 1 1 calc R . . . .
C2 C 0.7447(5) 0.4568(3) 0.1376(4) 0.0210(6) Uani 1 1 d . . . . .
H2 H 0.809625 0.402554 0.124554 0.025 Uiso 1 1 calc R U . . .
C3 C 0.5912(4) 0.4557(2) 0.2200(4) 0.0185(5) Uani 1 1 d . . . . .
C4 C 0.4974(5) 0.5383(2) 0.2363(4) 0.0209(6) Uani 1 1 d . . . . .
H4 H 0.393534 0.539216 0.290686 0.025 Uiso 1 1 calc R U . . .
C5 C 0.5580(5) 0.6193(3) 0.1719(4) 0.0229(6) Uani 1 1 d . . . . .
H5 H 0.494967 0.674435 0.182105 0.028 Uiso 1 1 calc R U . . .
C6 C 0.7144(5) 0.6169(3) 0.0917(4) 0.0226(6) Uani 1 1 d . . . . .
H6 H 0.758727 0.670598 0.049458 0.027 Uiso 1 1 calc R U . . .
N1' N 0.5881(4) 0.3699(2) 0.4672(3) 0.0199(5) Uani 1 1 d . . . . .
H1' H 0.5647(13) 0.427(3) 0.5016(19) 0.017(11) Uiso 1 1 calc R . . . .
C2' C 0.5342(5) 0.3676(2) 0.2940(4) 0.0193(6) Uani 1 1 d . . . . .
H2' H 0.597796 0.315985 0.248946 0.023 Uiso 1 1 calc R U . . .
C3' C 0.3264(5) 0.3460(3) 0.2823(4) 0.0261(7) Uani 1 1 d . . . . .
H3A H 0.256578 0.399492 0.244492 0.031 Uiso 1 1 calc R U . . .
H3B H 0.298512 0.294930 0.211794 0.031 Uiso 1 1 calc R U . . .
C4' C 0.2788(5) 0.3207(3) 0.4453(5) 0.0267(7) Uani 1 1 d . . . . .
H4A H 0.213227 0.370734 0.490262 0.032 Uiso 1 1 calc R U . . .
H4B H 0.203697 0.265500 0.443118 0.032 Uiso 1 1 calc R U . . .
C5' C 0.4615(5) 0.3041(3) 0.5369(4) 0.0236(6) Uani 1 1 d . . . . .
H5A H 0.454090 0.317152 0.645805 0.028 Uiso 1 1 calc R U . . .
H5B H 0.501545 0.240741 0.525636 0.028 Uiso 1 1 calc R U . . .
C6' C 0.7847(5) 0.3500(3) 0.5088(6) 0.0327(9) Uani 1 1 d . . . . .
H6A H 0.811642 0.288047 0.478272 0.049 Uiso 1 1 calc R U . . .
H6B H 0.811253 0.356235 0.618591 0.049 Uiso 1 1 calc R U . . .
H6C H 0.858321 0.392654 0.456536 0.049 Uiso 1 1 calc R U . . .

loop_
_atom_site_aniso_label
_atom_site_aniso_U_11
_atom_site_aniso_U_22
_atom_site_aniso_U_33
_atom_site_aniso_U_23
_atom_site_aniso_U_13
_atom_site_aniso_U_12
Zn1 0.01944(15) 0.01844(16) 0.01732(16) 0.00048(13) 0.00453(13) 0.00008(13)
I1 0.01692(8) 0.02228(10) 0.01990(9) -0.00332(7) 0.00181(6) -0.00002(7)
I2 0.02767(10) 0.01911(9) 0.01946(9) 0.00308(7) 0.00659(7) -0.00074(8)
I3 0.01793(8) 0.02257(10) 0.01863(8) 0.00068(7) 0.00124(6) 0.00066(7)
I4 0.02509(10) 0.01813(9) 0.02463(10) -0.00234(8) 0.01030(8) -0.00080(7)
N1 0.0203(13) 0.0284(15) 0.0179(13) 0.0023(10) 0.0061(10) -0.0010(10)
C2 0.0201(14) 0.0229(15) 0.0208(14) -0.0019(12) 0.0064(11) -0.0008(11)
C3 0.0170(13) 0.0202(14) 0.0189(13) 0.0004(11) 0.0049(10) -0.0001(10)
C4 0.0191(13) 0.0235(15) 0.0210(15) -0.0012(12) 0.0063(11) 0.0006(11)
C5 0.0253(15) 0.0225(15) 0.0206(14) 0.0000(12) 0.0005(12) 0.0026(12)
C6 0.0261(15) 0.0237(15) 0.0178(13) 0.0030(12) 0.0016(12) -0.0014(12)
N1' 0.0221(13) 0.0168(12) 0.0206(12) -0.0012(10) 0.0010(10) 0.0001(10)
C2' 0.0199(14) 0.0218(14) 0.0165(13) -0.0024(11) 0.0034(11) -0.0022(11)
C3' 0.0232(16) 0.0294(17) 0.0248(16) 0.0031(14) -0.0023(13) -0.0092(13)
C4' 0.0227(15) 0.0291(18) 0.0293(18) 0.0018(14) 0.0074(13) -0.0029(13)
C5' 0.0286(17) 0.0203(14) 0.0224(15) 0.0030(12) 0.0045(13) -0.0020(12)
C6' 0.0202(16) 0.0280(18) 0.048(2) 0.0039(17) -0.0072(15) -0.0003(13)

loop_
_atom_type_symbol
_atom_type_description
_atom_type_scat_dispersion_real
_atom_type_scat_dispersion_imag
_atom_type_scat_source
C C 0.0033 0.0016 'International Tables Vol C Tables 4.2.6.8 and 6.1.1.4'
H H 0.0000 0.0000 'International Tables Vol C Tables 4.2.6.8 and 6.1.1.4'
N N 0.0061 0.0033 'International Tables Vol C Tables 4.2.6.8 and 6.1.1.4'
Zn Zn 0.2839 1.4301 'International Tables Vol C Tables 4.2.6.8 and 6.1.1.4'
I I -0.4742 1.8119 'International Tables Vol C Tables 4.2.6.8 and 6.1.1.4'

loop_
_exptl_crystal_face_index_h
_exptl_crystal_face_index_k
_exptl_crystal_face_index_l
_exptl_crystal_face_perp_dist
_exptl_oxdiff_crystal_face_indexfrac_h
_exptl_oxdiff_crystal_face_indexfrac_k
_exptl_oxdiff_crystal_face_indexfrac_l
_exptl_oxdiff_crystal_face_x
_exptl_oxdiff_crystal_face_y
_exptl_oxdiff_crystal_face_z
0 -19 4 0.1278 0.0000 -19.0000 4.0000 0.0130 -0.0306 0.9873
8 -14 0 0.1426 8.0000 -14.0000 -0.0000 -0.5617 0.5288 0.6933
0 -2 12 0.0764 -0.0000 -2.0000 12.0000 -0.4673 -0.7749 0.4022
0 3 -12 0.1136 0.0000 3.0000 -12.0000 0.4580 0.7624 -0.4488
0 15 8 0.0852 -0.0000 15.0000 8.0000 -0.4619 -0.7195 -0.4920
0 -15 -8 0.1558 0.0000 -15.0000 -8.0000 0.4619 0.7195 0.4920
-10 -4 3 0.2011 -10.0000 -4.0000 3.0000 0.7787 -0.5938 0.2112
-8 12 -1 0.2059 -8.0000 12.0000 -1.0000 0.6206 -0.4373 -0.6260
10 2 -3 0.2397 10.0000 2.0000 -3.0000 -0.7603 0.6187 -0.1181
0 -10 -11 0.1344 0.0000 -10.0000 -11.0000 0.5373 0.8573 0.1820
0 12 -10 0.0741 0.0000 12.0000 -10.0000 0.2942 0.5174 -0.8161
0 20 -4 0.1033 -0.0000 20.0000 -4.0000 -0.0223 0.0181 -1.0338

loop_
_geom_angle_atom_site_label_1
_geom_angle_atom_site_label_2
_geom_angle_atom_site_label_3
_geom_angle
_geom_angle_site_symmetry_1
_geom_angle_site_symmetry_3
I3 Zn1 I2 115.430(16) . .
I3 Zn1 I4 110.590(16) . .
I2 Zn1 I4 106.161(15) . .
I3 Zn1 I1 105.467(14) . .
I2 Zn1 I1 109.387(15) . .
I4 Zn1 I1 109.777(15) . .
C6 N1 C2 123.4(3) . .
C6 N1 H1 118.3 . .
C2 N1 H1 118.3 . .
N1 C2 C3 119.7(3) . .
N1 C2 H2 120.1 . .
C3 C2 H2 120.1 . .
C2 C3 C4 118.3(3) . .
C2 C3 C2' 119.8(3) . .
C4 C3 C2' 121.8(3) . .
C5 C4 C3 120.4(3) . .
C5 C4 H4 119.8 . .
C3 C4 H4 119.8 . .
C4 C5 C6 119.1(3) . .
C4 C5 H5 120.5 . .
C6 C5 H5 120.5 . .
N1 C6 C5 119.1(3) . .
N1 C6 H6 120.5 . .
C5 C6 H6 120.5 . .
C6' N1' C5' 113.7(3) . .
C6' N1' C2' 113.6(3) . .
C5' N1' C2' 105.5(3) . .
C6' N1' H1' 107.9 . .
C5' N1' H1' 107.9 . .
C2' N1' H1' 107.9 . .
C3 C2' N1' 110.2(3) . .
C3 C2' C3' 116.8(3) . .
N1' C2' C3' 103.9(3) . .
C3 C2' H2' 108.6 . .
N1' C2' H2' 108.6 . .
C3' C2' H2' 108.6 . .
C4' C3' C2' 106.8(3) . .
C4' C3' H3A 110.4 . .
C2' C3' H3A 110.4 . .
C4' C3' H3B 110.4 . .
C2' C3' H3B 110.4 . .
H3A C3' H3B 108.6 . .
C5' C4' C3' 105.1(3) . .
C5' C4' H4A 110.7 . .
C3' C4' H4A 110.7 . .
C5' C4' H4B 110.7 . .
C3' C4' H4B 110.7 . .
H4A C4' H4B 108.8 . .
N1' C5' C4' 103.8(3) . .
N1' C5' H5A 111.0 . .
C4' C5' H5A 111.0 . .
N1' C5' H5B 111.0 . .
C4' C5' H5B 111.0 . .
H5A C5' H5B 109.0 . .
N1' C6' H6A 109.5 . .
N1' C6' H6B 109.5 . .
H6A C6' H6B 109.5 . .
N1' C6' H6C 109.5 . .
H6A C6' H6C 109.5 . .
H6B C6' H6C 109.5 . .

loop_
_geom_bond_atom_site_label_1
_geom_bond_atom_site_label_2
_geom_bond_distance
_geom_bond_site_symmetry_2
Zn1 I3 2.6109(4) .
Zn1 I2 2.6117(4) .
Zn1 I4 2.6176(4) .
Zn1 I1 2.6298(4) .
N1 C6 1.332(5) .
N1 C2 1.349(5) .
N1 H1 0.8600 .
C2 C3 1.384(4) .
C2 H2 0.9300 .
C3 C4 1.393(5) .
C3 C2' 1.503(5) .
C4 C5 1.389(5) .
C4 H4 0.9300 .
C5 C6 1.392(5) .
C5 H5 0.9300 .
C6 H6 0.9300 .
N1' C6' 1.484(5) .
N1' C5' 1.495(5) .
N1' C2' 1.521(4) .
N1' H1' 0.90(5) .
C2' C3' 1.551(5) .
C2' H2' 0.9800 .
C3' C4' 1.530(5) .
C3' H3A 0.9700 .
C3' H3B 0.9700 .
C4' C5' 1.518(5) .
C4' H4A 0.9700 .
C4' H4B 0.9700 .
C5' H5A 0.9700 .
C5' H5B 0.9700 .
C6' H6A 0.9600 .
C6' H6B 0.9600 .
C6' H6C 0.9600 .

loop_
_geom_hbond_atom_site_label_D
_geom_hbond_atom_site_label_H
_geom_hbond_atom_site_label_A
_geom_hbond_distance_DH
_geom_hbond_distance_HA
_geom_hbond_distance_DA
_geom_hbond_angle_DHA
_geom_hbond_site_symmetry_A
_geom_hbond_publ_flag
N1 H1 I2 0.86 2.98 3.695(3) 142.5 1_654 yes
N1 H1 I4 0.86 3.10 3.711(3) 130.4 1_654 yes
N1' H1' I1 0.90 2.63 3.481(3) 158.8 . yes
C2 H2 I4 0.93 3.04 3.918(4) 157.6 2_646 yes
C6 H6 I4 0.93 3.07 3.711(4) 127.1 1_654 yes
C2' H2' I4 0.98 3.08 4.030(3) 164.1 2_646 yes
C5' H5B I1 0.97 3.15 3.948(4) 141.1 2_646 yes
C6' H6A I3 0.96 3.14 4.012(4) 152.4 2_646 yes
C6' H6B I2 0.96 3.15 3.937(4) 140.5 1_655 yes
C6' H6C I3 0.96 3.14 3.990(4) 148.7 1_655 yes
